data_4346051
loop_
_publ_author_name
'Gonzalez, Miguel I.'
'Bloch, Eric D.'
'Mason, Jarad A.'
'Teat, Simon J.'
'Long, Jeffrey R.'

_publ_section_title
;
 Single-crystal-to-single-crystal metalation of a metal-organic framework:
 a route toward structurally well-defined catalysts.
;
_journal_issue 6
_journal_name_full 'Inorganic chemistry'
_journal_page_first 2995
_journal_page_last 3005
_journal_paper_doi 10.1021/acs.inorgchem.5b00096
_journal_volume 54
_journal_year 2015
_chemical_compound_source synthesis
_chemical_formula_moiety 'Zr24 (CuCl2)19.656 O16 O17.376 (NC2)5.616 (NC2)4.688 (C12N2O4H6)19.656 '
_chemical_formula_sum 'C256.48 H117.936 Cl39.312 Cu19.656 N49.616 O112 Zr24'
_chemical_name_common Zr6O4(OH)4(bpydc)4.91(CuCl2)4.91
_space_group_IT_number 205
_space_group_name_Hall '-P 2ac 2ab 3'
_space_group_name_H-M_alt 'P a -3'
_symmetry_cell_setting cubic
_cell_angle_alpha 90
_cell_angle_beta 90
_cell_angle_gamma 90
_cell_formula_units_Z 4
_cell_length_a 26.08867(40)
_cell_length_b 26.08867(40)
_cell_length_c 26.08867(40)
_cell_measurement_temperature 100
_cell_volume 17756.4(5)
_computing_cell_refinement 'TOPAS, Bruker AXS 2005, Karlsruhe, Germany'
_computing_publication_material 'TOPAS, Bruker AXS 2005, Karlsruhe, Germany'
_computing_structure_refinement 'TOPAS, Bruker AXS 2005, Karlsruhe, Germany'
_computing_structure_solution 'TOPAS, Bruker AXS 2005, Karlsruhe, Germany'
_diffrn_ambient_pressure 1
_diffrn_ambient_temperature 100
_diffrn_measurement_device_type custom
_diffrn_radiation_monochromator Si(111)
_diffrn_radiation_probe x-ray
_diffrn_radiation_type synchrotron
_diffrn_radiation_wavelength 0.413746
_diffrn_source_type synchrotron
_exptl_crystal_colour Yellow
_exptl_crystal_density_method 'not measured'
_pd_instr_location ' 11-BM, Advanced Photon Source, Argonne National Lab '
_pd_meas_2theta_range_inc 0.005
_pd_meas_2theta_range_max 18
_pd_meas_2theta_range_min 1.3
_pd_meas_number_of_points 3340
_pd_meas_scan_method step
_pd_proc_ls_background_function 'Chebychev polynomial'
_pd_proc_ls_prof_R_factor 0.055
_pd_proc_ls_prof_wR_factor 0.068
_refine_ls_extinction_method none
_refine_ls_goodness_of_fit_all 1.42
_refine_ls_hydrogen_treatment constr
_refine_ls_matrix_type fullcycle
_refine_ls_number_parameters 45
_refine_ls_structure_factor_coef Inet
_cod_data_source_file ic5b00096_si_002.cif
_cod_data_source_block UiO67_bpy_CuCl2_activated
_cod_original_cell_volume 17756.44(81)
_cod_original_formula_sum 'Zr24 Cu19.656 Cl39.312 C256.48 N49.616 O112 H117.936 '
_cod_database_code 4346051

loop_
_symmetry_equiv_pos_as_xyz
'-x, -y, -z'
'-x, y+1/2, -z+1/2'
'-x+1/2, -y, z+1/2'
'-x+1/2, y+1/2, z'
'-y, -z, -x'
'-y, z+1/2, -x+1/2'
'-y+1/2, -z, x+1/2'
'-y+1/2, z+1/2, x'
'-z, -x, -y'
'-z, x+1/2, -y+1/2'
'-z+1/2, -x, y+1/2'
'-z+1/2, x+1/2, y'
'z, -x+1/2, y+1/2'
'z, x, y'
'z+1/2, -x+1/2, -y'
'z+1/2, x, -y+1/2'
'y, -z+1/2, x+1/2'
'y, z, x'
'y+1/2, -z+1/2, -x'
'y+1/2, z, -x+1/2'
'x, -y+1/2, z+1/2'
'x, y, z'
'x+1/2, -y+1/2, -z'
'x+1/2, y, -z+1/2'

loop_
_atom_site_label
_atom_site_type_symbol
_atom_site_symmetry_multiplicity
_atom_site_fract_x
_atom_site_fract_y
_atom_site_fract_z
_atom_site_occupancy
_atom_site_B_iso_or_equiv
Zr Zr 24 0.51544(21) 0.48355(22) 0.40883(14) 1 1.55046
Cu Cu 24 0.20751(49) 0.48054(37) 0.28843(44) 0.8192(36) 6.11334
Cl1 Cl 24 0.1449(10) 0.5331(13) 0.2899(10) 0.8192(36) 16.47211
Cl2 Cl 24 0.2028(10) 0.4622(11) 0.36575(94) 0.8192(36) 13.18961
O5a O 8 0.4646(19) 0.4646(19) 0.4646(19) 0.5 0.82058
O5b O 8 0.4461(20) 0.4461(20) 0.4461(20) 0.5 0.82058
O6a O 24 0.53878 0.44838 0.47048 0.5 0.82058
O6b O 24 0.55356 0.43032 0.47171 0.5 0.82058
C1 C 24 0.3037431 0.4676534 0.2318646 0.8192(36) 1.51515
C2 C 24 0.3550647 0.4564382 0.228397 0.8192(36) 1.51515
C3 C 24 0.3862972 0.4628375 0.2702931 0.8192(36) 1.51515
C4 C 24 0.3662082 0.4804519 0.3156568 0.8192(36) 1.51515
C5 C 24 0.3148867 0.491667 0.3191245 0.8192(36) 1.51515
N1 N 24 0.28443 0.4854267 0.2782691 0.8192(36) 1.51515
C6 C 24 0.2640528 0.4659763 0.2001032 0.8192(36) 1.51515
C7 C 24 0.2707247 0.4497382 0.1504694 0.8192(36) 1.51515
C8 C 24 0.2296413 0.4480022 0.1175932 0.8192(36) 1.51515
C9 C 24 0.1818859 0.4625043 0.1343509 0.8192(36) 1.51515
C10 C 24 0.1752139 0.4787423 0.1839847 0.8192(36) 1.51515
N2 N 24 0.2152768 0.4804352 0.2160442 0.8192(36) 1.51515
C11 C 24 0.3991139 0.4871939 0.3597974 0.8192(36) 1.51515
O1 O 24 0.3805766 0.5035126 0.4016653 0.8192(36) 1.51515
O2 O 24 0.4464884 0.4767837 0.3566123 0.8192(36) 1.51515
C12 C 24 0.1386015 0.4606753 0.09971348 0.8192(36) 1.51515
O3 O 24 0.09333398 0.4633738 0.1172185 0.8192(36) 1.51515
O4 O 24 0.1459365 0.456374 0.05185376 0.8192(36) 1.51515
H1 H 24 0.3689596 0.4442549 0.1970203 0.8192(36) 1.51515
H2 H 24 0.4217947 0.4550803 0.2678946 0.8192(36) 1.51515
H3 H 24 0.3009917 0.5038503 0.3505012 0.8192(36) 1.51515
H4 H 24 0.3037556 0.4397076 0.1388786 0.8192(36) 1.51515
H5 H 24 0.234256 0.4367709 0.08326305 0.8192(36) 1.51515
H6 H 24 0.142183 0.4887729 0.1955755 0.8192(36) 1.51515
O1w O 24 0.3684 0.5107 0.4087 0.1808(36) 1.5
O2w O 24 0.452 0.4946 0.353 0.1808(36) 1.5
O3w O 24 0.087 0.4645 0.1302 0.1808(36) 1.5
O4w O 24 0.1539 0.4685 0.0421 0.1808(36) 1.5
N1s N 24 0.14889 0.58447 0.10905 0.234(13) 3
C1s C 24 0.16804 0.60358 0.14403 0.234(13) 3
C2s C 24 0.19272 0.62954 0.18677 0.234(13) 3
N2s N 8 0.38251 0.38251 0.38251 0.586(24) 13
C3s C 24 0.34812 0.36578 0.36043 0.1952(81) 13
C4s C 24 0.30379 0.34602 0.33253 0.1952(81) 13

loop_
_atom_type_symbol
_atom_type_description
_atom_type_scat_source
C C 'International Tables for Crystallography (Vol. IV)'
H H 'International Tables for Crystallography (Vol. IV)'
N N 'International Tables for Crystallography (Vol. IV)'
O O 'International Tables for Crystallography (Vol. IV)'
Zr Zr 'International Tables for Crystallography (Vol. IV)'
Cu Cu 'International Tables for Crystallography (Vol. IV)'
Cl Cl '92International Tables for Crystallography (Vol. IV)'
